data_7030701
loop_
_publ_author_name
'Moxey, Graeme J.'
'Jones, Cameron'
'Stasch, Andreas'
'Junk, Peter C.'
'Deacon, Glen B.'
'Woodul, William D.'
'Drago, Penny R.'

_publ_section_title
;
 Complexes of four-membered group 13 metal(I) N-heterocyclic carbene
 analogues with platinum(II) fragments
;
_journal_coden_ASTM DTARAF
_journal_issue 14
_journal_name_full 'Dalton Transactions'
_journal_page_first 2630
_journal_page_last 2636
_journal_paper_doi 10.1039/b821984b
_journal_year 2009
_chemical_formula_sum 'C88 H119 F8 In2 N6 O0.5 Pt'
_chemical_formula_weight 1845.62
_space_group_IT_number 14
_symmetry_cell_setting monoclinic
_symmetry_space_group_name_Hall '-P 2ybc'
_symmetry_space_group_name_H-M 'P 1 21/c 1'
_atom_sites_solution_hydrogens geom
_atom_sites_solution_primary direct
_atom_sites_solution_secondary difmap
_audit_creation_method SHELXL-97
_cell_angle_alpha 90.00
_cell_angle_beta 107.61(3)
_cell_angle_gamma 90.00
_cell_formula_units_Z 4
_cell_length_a 19.819(4)
_cell_length_b 18.416(4)
_cell_length_c 24.336(5)
_cell_measurement_temperature 150(2)
_cell_volume 8466(3)
_computing_structure_refinement 'SHELXL-97 (Sheldrick, 1997)'
_computing_structure_solution 'SHELXS-97 (Sheldrick, 1990)'
_diffrn_ambient_temperature 150(2)
_diffrn_measured_fraction_theta_full 0.996
_diffrn_measured_fraction_theta_max 0.996
_diffrn_measurement_device_type 'Nonius Kappa CCD'
_diffrn_radiation_monochromator graphite
_diffrn_radiation_source 'fine-focus sealed tube'
_diffrn_radiation_type MoK\a
_diffrn_radiation_wavelength 0.71073
_diffrn_reflns_av_R_equivalents 0.0505
_diffrn_reflns_av_sigmaI/netI 0.0716
_diffrn_reflns_limit_h_max 23
_diffrn_reflns_limit_h_min -23
_diffrn_reflns_limit_k_max 21
_diffrn_reflns_limit_k_min -21
_diffrn_reflns_limit_l_max 28
_diffrn_reflns_limit_l_min -28
_diffrn_reflns_number 28916
_diffrn_reflns_theta_full 25.00
_diffrn_reflns_theta_max 25.00
_diffrn_reflns_theta_min 3.06
_exptl_absorpt_coefficient_mu 2.253
_exptl_absorpt_correction_T_max 0.835
_exptl_absorpt_correction_T_min 0.755
_exptl_absorpt_correction_type multi-scan
_exptl_absorpt_process_details 'Sortav, Blessing (1995)'
_exptl_crystal_colour orange
_exptl_crystal_density_diffrn 1.448
_exptl_crystal_density_method 'not measured'
_exptl_crystal_description block
_exptl_crystal_F_000 3764
_exptl_crystal_size_max 0.15
_exptl_crystal_size_mid 0.10
_exptl_crystal_size_min 0.08
_refine_diff_density_max 0.620
_refine_diff_density_min -0.511
_refine_diff_density_rms 0.095
_refine_ls_extinction_method none
_refine_ls_goodness_of_fit_ref 1.011
_refine_ls_hydrogen_treatment constr
_refine_ls_matrix_type full
_refine_ls_number_parameters 963
_refine_ls_number_reflns 14858
_refine_ls_number_restraints 40
_refine_ls_restrained_S_all 1.038
_refine_ls_R_factor_all 0.0684
_refine_ls_R_factor_gt 0.0414
_refine_ls_shift/su_max 0.001
_refine_ls_shift/su_mean 0.000
_refine_ls_structure_factor_coef Fsqd
_refine_ls_weighting_details 'calc w=1/[\s^2^(Fo^2^)+(0.0146P)^2^+9.3914P] where P=(Fo^2^+2Fc^2^)/3'
_refine_ls_weighting_scheme calc
_refine_ls_wR_factor_gt 0.0697
_refine_ls_wR_factor_ref 0.0765
_reflns_number_gt 11020
_reflns_number_total 14858
_reflns_threshold_expression >2sigma(I)
_cod_duplicate_entry 7000898
_cod_data_source_file b821984b.txt
_cod_data_source_block compound8
_cod_original_sg_symbol_H-M P2(1)/c
_cod_original_formula_sum 'C88 H119 F8 In2 N6 O0.50 Pt'
_cod_database_code 7030701

loop_
_symmetry_equiv_pos_as_xyz
'x, y, z'
'-x, y+1/2, -z+1/2'
'-x, -y, -z'
'x, -y-1/2, z-1/2'

loop_
_atom_site_label
_atom_site_type_symbol
_atom_site_fract_x
_atom_site_fract_y
_atom_site_fract_z
_atom_site_U_iso_or_equiv
_atom_site_adp_type
_atom_site_occupancy
_atom_site_symmetry_multiplicity
_atom_site_calc_flag
_atom_site_refinement_flags
_atom_site_disorder_assembly
_atom_site_disorder_group
Pt1 Pt 0.254325(11) 0.064435(10) 0.264003(8) 0.02690(6) Uani 1 1 d . . .
In1 In 0.27079(2) 0.174242(18) 0.328021(14) 0.02993(10) Uani 1 1 d . . .
In2 In 0.237208(18) -0.057723(17) 0.214850(13) 0.02411(9) Uani 1 1 d . . .
F1 F 0.08635(15) 0.01675(17) 0.22105(12) 0.0493(8) Uani 1 1 d . . .
F2 F -0.02706(18) 0.0777(2) 0.14773(13) 0.0681(11) Uani 1 1 d . . .
F3 F 0.1139(2) 0.26789(17) 0.11450(13) 0.0789(12) Uani 1 1 d . . .
F4 F 0.22765(19) 0.20938(16) 0.18886(12) 0.0594(10) Uani 1 1 d . . .
F5 F 0.3000(2) -0.0168(2) 0.38898(14) 0.0776(12) Uani 1 1 d . . .
F6 F 0.4251(3) -0.0562(2) 0.45983(19) 0.1173(17) Uani 1 1 d U . .
F7 F 0.5353(3) 0.0286(3) 0.3257(2) 0.1188(16) Uani 1 1 d U . .
F8 F 0.4108(2) 0.0668(2) 0.25456(18) 0.0830(12) Uani 1 1 d . . .
O1 O 0.0000 0.0000 0.5000 0.0714(18) Uiso 1 2 d SD . .
N1 N 0.28530(19) 0.29118(18) 0.33694(14) 0.0220(9) Uani 1 1 d . . .
N2 N 0.2774(2) 0.22444(19) 0.41102(14) 0.0251(9) Uani 1 1 d . . .
N3 N 0.2937(2) 0.35426(19) 0.42517(14) 0.0231(9) Uani 1 1 d . . .
N4 N 0.23162(19) -0.14271(18) 0.14969(14) 0.0200(9) Uani 1 1 d . . .
N5 N 0.2207(2) -0.17002(19) 0.23579(14) 0.0225(9) Uani 1 1 d . . .
N6 N 0.2043(2) -0.26775(19) 0.16749(15) 0.0251(9) Uani 1 1 d . . .
C1 C 0.2852(2) 0.2926(2) 0.39277(18) 0.0235(11) Uani 1 1 d . . .
C2 C 0.2559(2) 0.3424(2) 0.29207(17) 0.0210(11) Uani 1 1 d . . .
C3 C 0.1832(3) 0.3615(2) 0.27600(18) 0.0266(12) Uani 1 1 d . . .
C4 C 0.1560(3) 0.4012(3) 0.2257(2) 0.0381(14) Uani 1 1 d . . .
H4 H 0.1072 0.4137 0.2138 0.046 Uiso 1 1 calc R . .
C5 C 0.1979(3) 0.4230(3) 0.1925(2) 0.0446(15) Uani 1 1 d . . .
H5 H 0.1775 0.4490 0.1577 0.053 Uiso 1 1 calc R . .
C6 C 0.2685(3) 0.4072(3) 0.2098(2) 0.0385(14) Uani 1 1 d . . .
H6 H 0.2972 0.4247 0.1877 0.046 Uiso 1 1 calc R . .
C7 C 0.2997(3) 0.3659(3) 0.25908(19) 0.0293(12) Uani 1 1 d . . .
C8 C 0.1351(3) 0.3353(3) 0.3098(2) 0.0313(12) Uani 1 1 d . . .
H8 H 0.1653 0.3282 0.3506 0.038 Uiso 1 1 calc R . .
C9 C 0.1017(3) 0.2620(3) 0.2882(2) 0.0449(15) Uani 1 1 d . . .
H9A H 0.0708 0.2670 0.2485 0.067 Uiso 1 1 calc R . .
H9B H 0.0738 0.2452 0.3128 0.067 Uiso 1 1 calc R . .
H9C H 0.1391 0.2266 0.2894 0.067 Uiso 1 1 calc R . .
C10 C 0.0776(3) 0.3901(3) 0.3111(2) 0.0472(15) Uani 1 1 d . . .
H10A H 0.0996 0.4368 0.3255 0.071 Uiso 1 1 calc R . .
H10B H 0.0512 0.3722 0.3365 0.071 Uiso 1 1 calc R . .
H10C H 0.0452 0.3964 0.2720 0.071 Uiso 1 1 calc R . .
C11 C 0.3772(3) 0.3450(3) 0.2758(2) 0.0396(14) Uani 1 1 d . . .
H11 H 0.3936 0.3375 0.3185 0.047 Uiso 1 1 calc R . .
C12 C 0.3878(3) 0.2733(3) 0.2477(2) 0.0575(17) Uani 1 1 d . . .
H12A H 0.3607 0.2349 0.2593 0.086 Uiso 1 1 calc R . .
H12B H 0.4381 0.2605 0.2601 0.086 Uiso 1 1 calc R . .
H12C H 0.3712 0.2786 0.2057 0.086 Uiso 1 1 calc R . .
C13 C 0.4235(3) 0.4048(3) 0.2620(2) 0.0609(19) Uani 1 1 d . . .
H13A H 0.4146 0.4076 0.2202 0.091 Uiso 1 1 calc R . .
H13B H 0.4735 0.3935 0.2808 0.091 Uiso 1 1 calc R . .
H13C H 0.4119 0.4515 0.2763 0.091 Uiso 1 1 calc R . .
C14 C 0.3005(3) 0.1966(2) 0.46842(18) 0.0251(11) Uani 1 1 d . . .
C15 C 0.2490(3) 0.1635(3) 0.4891(2) 0.0331(13) Uani 1 1 d . . .
C16 C 0.2713(3) 0.1337(3) 0.5444(2) 0.0518(16) Uani 1 1 d . . .
H16 H 0.2375 0.1122 0.5600 0.062 Uiso 1 1 calc R . .
C17 C 0.3414(4) 0.1353(3) 0.5765(2) 0.0535(17) Uani 1 1 d . . .
H17 H 0.3554 0.1148 0.6141 0.064 Uiso 1 1 calc R . .
C18 C 0.3917(3) 0.1657(3) 0.5554(2) 0.0419(14) Uani 1 1 d . . .
H18 H 0.4399 0.1658 0.5785 0.050 Uiso 1 1 calc R . .
C19 C 0.3731(3) 0.1967(2) 0.50061(19) 0.0310(12) Uani 1 1 d . . .
C20 C 0.1720(3) 0.1578(3) 0.4520(2) 0.0425(14) Uani 1 1 d . . .
H20 H 0.1631 0.1977 0.4228 0.051 Uiso 1 1 calc R . .
C21 C 0.1620(3) 0.0861(3) 0.4196(3) 0.0592(18) Uani 1 1 d . . .
H21A H 0.1946 0.0837 0.3963 0.089 Uiso 1 1 calc R . .
H21B H 0.1131 0.0826 0.3943 0.089 Uiso 1 1 calc R . .
H21C H 0.1718 0.0459 0.4472 0.089 Uiso 1 1 calc R . .
C22 C 0.1185(3) 0.1660(4) 0.4849(3) 0.0682(19) Uani 1 1 d . . .
H22A H 0.1217 0.1241 0.5104 0.102 Uiso 1 1 calc R . .
H22B H 0.0707 0.1686 0.4576 0.102 Uiso 1 1 calc R . .
H22C H 0.1285 0.2105 0.5080 0.102 Uiso 1 1 calc R . .
C23 C 0.4290(3) 0.2247(3) 0.4751(2) 0.0333(13) Uani 1 1 d . . .
H23 H 0.4081 0.2663 0.4490 0.040 Uiso 1 1 calc R . .
C24 C 0.4486(3) 0.1656(3) 0.4384(2) 0.0436(15) Uani 1 1 d . . .
H24A H 0.4717 0.1253 0.4633 0.065 Uiso 1 1 calc R . .
H24B H 0.4810 0.1857 0.4189 0.065 Uiso 1 1 calc R . .
H24C H 0.4056 0.1480 0.4096 0.065 Uiso 1 1 calc R . .
C25 C 0.4951(3) 0.2523(3) 0.5203(2) 0.0463(15) Uani 1 1 d . . .
H25A H 0.4814 0.2857 0.5465 0.069 Uiso 1 1 calc R . .
H25B H 0.5252 0.2779 0.5013 0.069 Uiso 1 1 calc R . .
H25C H 0.5212 0.2112 0.5423 0.069 Uiso 1 1 calc R . .
C26 C 0.3309(2) 0.4160(2) 0.40747(19) 0.0248(11) Uani 1 1 d . . .
H26 H 0.3356 0.4016 0.3692 0.030 Uiso 1 1 calc R . .
C27 C 0.2914(3) 0.4877(3) 0.3969(2) 0.0377(13) Uani 1 1 d . . .
H27A H 0.2888 0.5077 0.4339 0.045 Uiso 1 1 calc R . .
H27B H 0.2425 0.4798 0.3715 0.045 Uiso 1 1 calc R . .
C28 C 0.3292(3) 0.5415(3) 0.3686(2) 0.0532(17) Uani 1 1 d . . .
H28A H 0.3281 0.5231 0.3301 0.064 Uiso 1 1 calc R . .
H28B H 0.3038 0.5886 0.3631 0.064 Uiso 1 1 calc R . .
C29 C 0.4057(3) 0.5531(3) 0.4050(2) 0.0448(15) Uani 1 1 d . . .
H29A H 0.4297 0.5848 0.3839 0.054 Uiso 1 1 calc R . .
H29B H 0.4067 0.5779 0.4413 0.054 Uiso 1 1 calc R . .
C30 C 0.4448(3) 0.4820(3) 0.4188(2) 0.0367(13) Uani 1 1 d . . .
H30A H 0.4930 0.4911 0.4452 0.044 Uiso 1 1 calc R . .
H30B H 0.4497 0.4608 0.3828 0.044 Uiso 1 1 calc R . .
C31 C 0.4072(3) 0.4280(3) 0.4467(2) 0.0372(13) Uani 1 1 d . . .
H31A H 0.4064 0.4467 0.4846 0.045 Uiso 1 1 calc R . .
H31B H 0.4331 0.3812 0.4529 0.045 Uiso 1 1 calc R . .
C32 C 0.2657(3) 0.3573(2) 0.47532(18) 0.0285(12) Uani 1 1 d . . .
H32 H 0.2508 0.3066 0.4808 0.034 Uiso 1 1 calc R . .
C33 C 0.3208(3) 0.3783(3) 0.53228(19) 0.0432(15) Uani 1 1 d . . .
H33A H 0.3629 0.3467 0.5390 0.052 Uiso 1 1 calc R . .
H33B H 0.3359 0.4292 0.5301 0.052 Uiso 1 1 calc R . .
C34 C 0.2901(3) 0.3703(3) 0.5819(2) 0.0530(17) Uani 1 1 d . . .
H34A H 0.3259 0.3850 0.6183 0.064 Uiso 1 1 calc R . .
H34B H 0.2779 0.3188 0.5856 0.064 Uiso 1 1 calc R . .
C35 C 0.2237(3) 0.4173(3) 0.5724(2) 0.0494(17) Uani 1 1 d . . .
H35A H 0.2036 0.4099 0.6046 0.059 Uiso 1 1 calc R . .
H35B H 0.2365 0.4692 0.5717 0.059 Uiso 1 1 calc R . .
C36 C 0.1694(3) 0.3975(3) 0.5163(2) 0.0475(16) Uani 1 1 d . . .
H36A H 0.1278 0.4298 0.5099 0.057 Uiso 1 1 calc R . .
H36B H 0.1534 0.3469 0.5185 0.057 Uiso 1 1 calc R . .
C37 C 0.1994(3) 0.4044(3) 0.4658(2) 0.0376(13) Uani 1 1 d . . .
H37A H 0.2115 0.4558 0.4614 0.045 Uiso 1 1 calc R . .
H37B H 0.1632 0.3892 0.4298 0.045 Uiso 1 1 calc R . .
C38 C 0.2186(2) -0.1968(2) 0.18328(18) 0.0229(11) Uani 1 1 d . . .
C39 C 0.2148(3) -0.1389(2) 0.08866(17) 0.0206(11) Uani 1 1 d . . .
C40 C 0.2721(3) -0.1327(2) 0.06588(18) 0.0253(12) Uani 1 1 d . . .
C41 C 0.2572(3) -0.1225(2) 0.0067(2) 0.0346(13) Uani 1 1 d . . .
H41 H 0.2951 -0.1192 -0.0094 0.042 Uiso 1 1 calc R . .
C42 C 0.1875(3) -0.1169(3) -0.0295(2) 0.0369(14) Uani 1 1 d . . .
H42 H 0.1781 -0.1108 -0.0699 0.044 Uiso 1 1 calc R . .
C43 C 0.1329(3) -0.1203(3) -0.00568(19) 0.0340(13) Uani 1 1 d . . .
H43 H 0.0856 -0.1155 -0.0301 0.041 Uiso 1 1 calc R . .
C44 C 0.1449(3) -0.1307(2) 0.05336(18) 0.0258(12) Uani 1 1 d . . .
C45 C 0.3479(3) -0.1353(3) 0.1051(2) 0.0308(12) Uani 1 1 d . . .
H45 H 0.3485 -0.1666 0.1388 0.037 Uiso 1 1 calc R . .
C46 C 0.4002(3) -0.1681(3) 0.0771(2) 0.0505(16) Uani 1 1 d . . .
H46A H 0.4054 -0.1354 0.0469 0.076 Uiso 1 1 calc R . .
H46B H 0.3825 -0.2152 0.0602 0.076 Uiso 1 1 calc R . .
H46C H 0.4462 -0.1745 0.1064 0.076 Uiso 1 1 calc R . .
C47 C 0.3723(3) -0.0594(3) 0.1284(2) 0.0424(14) Uani 1 1 d . . .
H47A H 0.4190 -0.0627 0.1574 0.064 Uiso 1 1 calc R . .
H47B H 0.3383 -0.0388 0.1461 0.064 Uiso 1 1 calc R . .
H47C H 0.3754 -0.0281 0.0967 0.064 Uiso 1 1 calc R . .
C48 C 0.0831(3) -0.1296(3) 0.07791(19) 0.0291(12) Uani 1 1 d . . .
H48 H 0.0989 -0.1537 0.1165 0.035 Uiso 1 1 calc R . .
C49 C 0.0172(3) -0.1694(3) 0.0414(2) 0.0452(15) Uani 1 1 d . . .
H49A H -0.0024 -0.1438 0.0047 0.068 Uiso 1 1 calc R . .
H49B H -0.0182 -0.1708 0.0621 0.068 Uiso 1 1 calc R . .
H49C H 0.0298 -0.2190 0.0340 0.068 Uiso 1 1 calc R . .
C50 C 0.0641(3) -0.0498(3) 0.0872(2) 0.0445(15) Uani 1 1 d . . .
H50A H 0.1069 -0.0239 0.1091 0.067 Uiso 1 1 calc R . .
H50B H 0.0294 -0.0490 0.1086 0.067 Uiso 1 1 calc R . .
H50C H 0.0439 -0.0263 0.0497 0.067 Uiso 1 1 calc R . .
C51 C 0.2486(3) -0.2054(2) 0.29030(18) 0.0241(11) Uani 1 1 d . . .
C52 C 0.2079(3) -0.2034(3) 0.32876(18) 0.0283(12) Uani 1 1 d . . .
C53 C 0.2377(3) -0.2300(3) 0.3840(2) 0.0391(14) Uani 1 1 d . . .
H53 H 0.2109 -0.2288 0.4104 0.047 Uiso 1 1 calc R . .
C54 C 0.3043(3) -0.2579(3) 0.4014(2) 0.0425(15) Uani 1 1 d . . .
H54 H 0.3234 -0.2758 0.4396 0.051 Uiso 1 1 calc R . .
C55 C 0.3443(3) -0.2602(3) 0.3640(2) 0.0361(13) Uani 1 1 d . . .
H55 H 0.3909 -0.2795 0.3768 0.043 Uiso 1 1 calc R . .
C56 C 0.3176(3) -0.2348(2) 0.30771(18) 0.0244(11) Uani 1 1 d . . .
C57 C 0.1346(3) -0.1691(3) 0.3120(2) 0.0345(13) Uani 1 1 d . . .
H57 H 0.1159 -0.1690 0.2689 0.041 Uiso 1 1 calc R . .
C58 C 0.0822(3) -0.2116(3) 0.3347(2) 0.0479(15) Uani 1 1 d . . .
H58A H 0.0822 -0.2627 0.3234 0.072 Uiso 1 1 calc R . .
H58B H 0.0346 -0.1913 0.3184 0.072 Uiso 1 1 calc R . .
H58C H 0.0963 -0.2080 0.3768 0.072 Uiso 1 1 calc R . .
C59 C 0.1393(3) -0.0900(3) 0.3324(2) 0.0447(15) Uani 1 1 d . . .
H59A H 0.1581 -0.0884 0.3745 0.067 Uiso 1 1 calc R . .
H59B H 0.0920 -0.0681 0.3201 0.067 Uiso 1 1 calc R . .
H59C H 0.1708 -0.0629 0.3156 0.067 Uiso 1 1 calc R . .
C60 C 0.3661(3) -0.2319(2) 0.26997(19) 0.0294(12) Uani 1 1 d . . .
H60 H 0.3357 -0.2333 0.2289 0.035 Uiso 1 1 calc R . .
C61 C 0.4069(3) -0.1598(3) 0.2793(2) 0.0436(14) Uani 1 1 d . . .
H61A H 0.3733 -0.1193 0.2708 0.065 Uiso 1 1 calc R . .
H61B H 0.4366 -0.1575 0.2536 0.065 Uiso 1 1 calc R . .
H61C H 0.4370 -0.1566 0.3194 0.065 Uiso 1 1 calc R . .
C62 C 0.4183(3) -0.2954(3) 0.2792(2) 0.0448(15) Uani 1 1 d . . .
H62A H 0.4539 -0.2908 0.3171 0.067 Uiso 1 1 calc R . .
H62B H 0.4419 -0.2947 0.2492 0.067 Uiso 1 1 calc R . .
H62C H 0.3927 -0.3413 0.2774 0.067 Uiso 1 1 calc R . .
C63 C 0.2300(3) -0.2986(2) 0.12074(18) 0.0279(12) Uani 1 1 d . . .
H63 H 0.2553 -0.2580 0.1081 0.033 Uiso 1 1 calc R . .
C64 C 0.2841(3) -0.3594(3) 0.1395(2) 0.0541(18) Uani 1 1 d . . .
H64A H 0.2609 -0.4034 0.1486 0.065 Uiso 1 1 calc R . .
H64B H 0.3219 -0.3446 0.1746 0.065 Uiso 1 1 calc R . .
C65 C 0.3162(4) -0.3761(4) 0.0911(2) 0.067(2) Uani 1 1 d . . .
H65A H 0.3420 -0.3328 0.0840 0.080 Uiso 1 1 calc R . .
H65B H 0.3507 -0.4162 0.1033 0.080 Uiso 1 1 calc R . .
C66 C 0.2603(4) -0.3972(3) 0.0357(2) 0.065(2) Uani 1 1 d . . .
H66A H 0.2380 -0.4436 0.0412 0.078 Uiso 1 1 calc R . .
H66B H 0.2824 -0.4040 0.0047 0.078 Uiso 1 1 calc R . .
C67 C 0.2045(3) -0.3379(3) 0.0188(2) 0.0526(17) Uani 1 1 d . . .
H67A H 0.1669 -0.3528 -0.0164 0.063 Uiso 1 1 calc R . .
H67B H 0.2264 -0.2928 0.0099 0.063 Uiso 1 1 calc R . .
C68 C 0.1716(3) -0.3225(3) 0.06659(19) 0.0406(14) Uani 1 1 d . . .
H68A H 0.1481 -0.3667 0.0749 0.049 Uiso 1 1 calc R . .
H68B H 0.1356 -0.2837 0.0543 0.049 Uiso 1 1 calc R . .
C69 C 0.1606(3) -0.3095(2) 0.19729(18) 0.0261(12) Uani 1 1 d . . .
H69 H 0.1554 -0.2767 0.2285 0.031 Uiso 1 1 calc R . .
C70 C 0.0859(3) -0.3249(3) 0.1597(2) 0.0397(14) Uani 1 1 d . . .
H70A H 0.0869 -0.3603 0.1294 0.048 Uiso 1 1 calc R . .
H70B H 0.0639 -0.2795 0.1407 0.048 Uiso 1 1 calc R . .
C71 C 0.0419(3) -0.3554(3) 0.1961(2) 0.0423(14) Uani 1 1 d . . .
H71A H 0.0372 -0.3182 0.2240 0.051 Uiso 1 1 calc R . .
H71B H -0.0061 -0.3675 0.1708 0.051 Uiso 1 1 calc R . .
C72 C 0.0757(3) -0.4224(3) 0.2281(2) 0.0402(14) Uani 1 1 d . . .
H72A H 0.0755 -0.4614 0.2001 0.048 Uiso 1 1 calc R . .
H72B H 0.0476 -0.4393 0.2531 0.048 Uiso 1 1 calc R . .
C73 C 0.1511(3) -0.4080(3) 0.2648(2) 0.0501(17) Uani 1 1 d . . .
H73A H 0.1724 -0.4536 0.2838 0.060 Uiso 1 1 calc R . .
H73B H 0.1511 -0.3723 0.2952 0.060 Uiso 1 1 calc R . .
C74 C 0.1956(3) -0.3788(3) 0.2282(2) 0.0403(14) Uani 1 1 d . . .
H74A H 0.1989 -0.4157 0.1995 0.048 Uiso 1 1 calc R . .
H74B H 0.2442 -0.3678 0.2531 0.048 Uiso 1 1 calc R . .
C75 C 0.1632(3) 0.1097(3) 0.20903(18) 0.0292(12) Uani 1 1 d . . .
C76 C 0.0962(3) 0.0807(3) 0.1963(2) 0.0359(13) Uani 1 1 d . . .
C77 C 0.0361(3) 0.1114(3) 0.1581(2) 0.0444(15) Uani 1 1 d . . .
C78 C 0.0412(3) 0.1749(3) 0.1299(2) 0.0494(17) Uani 1 1 d . . .
H78 H 0.0007 0.1964 0.1035 0.059 Uiso 1 1 calc R . .
C79 C 0.1057(4) 0.2054(3) 0.1409(2) 0.0485(17) Uani 1 1 d . . .
C80 C 0.1644(3) 0.1735(3) 0.1796(2) 0.0365(13) Uani 1 1 d . . .
C81 C 0.3498(3) 0.0266(3) 0.3185(2) 0.0369(14) Uani 1 1 d . . .
C82 C 0.3571(4) -0.0060(3) 0.3709(3) 0.0546(18) Uani 1 1 d . . .
C83 C 0.4232(5) -0.0267(4) 0.4085(3) 0.077(2) Uani 1 1 d U . .
C84 C 0.4829(4) -0.0149(4) 0.3943(3) 0.078(2) Uani 1 1 d U . .
H84 H 0.5277 -0.0278 0.4200 0.093 Uiso 1 1 calc R . .
C85 C 0.4778(4) 0.0153(4) 0.3434(4) 0.076(2) Uani 1 1 d U . .
C86 C 0.4116(4) 0.0357(3) 0.3054(3) 0.0574(18) Uani 1 1 d U . .
C87 C 0.0272(7) -0.0524(7) 0.4752(5) 0.066(4) Uiso 0.50 1 d PD A 1
H87A H 0.0233 -0.0991 0.4941 0.079 Uiso 0.50 1 calc PR A 1
H87B H 0.0782 -0.0424 0.4822 0.079 Uiso 0.50 1 calc PR A 1
C88 C -0.0069(8) -0.0604(9) 0.4119(5) 0.071(5) Uiso 0.50 1 d PD A 1
H88A H -0.0553 -0.0787 0.4047 0.107 Uiso 0.50 1 calc PR A 1
H88B H 0.0203 -0.0947 0.3963 0.107 Uiso 0.50 1 calc PR A 1
H88C H -0.0083 -0.0131 0.3932 0.107 Uiso 0.50 1 calc PR A 1
C87A C -0.0234(7) -0.0175(7) 0.4440(5) 0.069(4) Uiso 0.50 1 d PD A 2
H87C H -0.0127 0.0230 0.4211 0.083 Uiso 0.50 1 calc PR A 2
H87D H -0.0754 -0.0234 0.4325 0.083 Uiso 0.50 1 calc PR A 2
C88A C 0.0093(9) -0.0862(8) 0.4299(7) 0.087(6) Uiso 0.50 1 d PD A 2
H88D H 0.0601 -0.0788 0.4368 0.130 Uiso 0.50 1 calc PR A 2
H88E H -0.0131 -0.0988 0.3894 0.130 Uiso 0.50 1 calc PR A 2
H88F H 0.0020 -0.1258 0.4545 0.130 Uiso 0.50 1 calc PR A 2

loop_
_atom_site_aniso_label
_atom_site_aniso_U_11
_atom_site_aniso_U_22
_atom_site_aniso_U_33
_atom_site_aniso_U_23
_atom_site_aniso_U_13
_atom_site_aniso_U_12
Pt1 0.03296(13) 0.02047(10) 0.02417(11) -0.00411(8) 0.00398(8) 0.00293(9)
In1 0.0356(2) 0.02297(19) 0.02585(19) -0.00652(15) 0.00120(16) 0.00490(17)
In2 0.0297(2) 0.01902(18) 0.02235(17) -0.00273(14) 0.00590(15) 0.00084(16)
F1 0.036(2) 0.062(2) 0.0444(18) 0.0158(16) 0.0039(15) -0.0051(17)
F2 0.039(2) 0.107(3) 0.051(2) 0.006(2) 0.0017(17) 0.014(2)
F3 0.122(4) 0.039(2) 0.054(2) 0.0155(17) -0.005(2) 0.011(2)
F4 0.078(3) 0.0395(19) 0.0482(19) 0.0114(16) 0.0012(18) -0.0088(19)
F5 0.083(3) 0.084(3) 0.050(2) 0.032(2) -0.002(2) 0.005(2)
F6 0.120(3) 0.100(3) 0.090(3) 0.026(2) -0.031(2) 0.019(3)
F7 0.068(3) 0.129(3) 0.153(3) -0.060(3) 0.024(3) 0.007(3)
F8 0.058(3) 0.107(3) 0.093(3) -0.028(3) 0.036(2) -0.009(2)
N1 0.027(2) 0.018(2) 0.022(2) -0.0029(16) 0.0090(17) 0.0001(18)
N2 0.033(3) 0.017(2) 0.023(2) -0.0010(17) 0.0049(18) 0.0006(19)
N3 0.026(2) 0.026(2) 0.019(2) -0.0048(17) 0.0095(17) -0.0039(19)
N4 0.029(2) 0.0161(19) 0.0166(19) -0.0005(16) 0.0088(17) 0.0020(18)
N5 0.031(2) 0.021(2) 0.017(2) -0.0012(16) 0.0094(17) -0.0002(18)
N6 0.032(3) 0.018(2) 0.025(2) -0.0026(17) 0.0074(18) -0.0006(19)
C1 0.023(3) 0.024(3) 0.022(3) -0.003(2) 0.004(2) 0.001(2)
C2 0.026(3) 0.021(3) 0.017(2) -0.003(2) 0.009(2) -0.002(2)
C3 0.033(3) 0.020(3) 0.023(3) -0.004(2) 0.003(2) 0.002(2)
C4 0.041(4) 0.038(3) 0.033(3) 0.004(3) 0.008(3) 0.009(3)
C5 0.060(4) 0.042(3) 0.030(3) 0.006(3) 0.010(3) 0.013(3)
C6 0.054(4) 0.036(3) 0.030(3) 0.009(2) 0.020(3) -0.003(3)
C7 0.034(3) 0.030(3) 0.027(3) -0.007(2) 0.014(2) -0.004(2)
C8 0.022(3) 0.043(3) 0.030(3) -0.002(2) 0.010(2) 0.000(3)
C9 0.033(4) 0.045(3) 0.054(4) -0.005(3) 0.009(3) -0.007(3)
C10 0.042(4) 0.058(4) 0.045(3) 0.001(3) 0.019(3) 0.009(3)
C11 0.024(3) 0.062(4) 0.033(3) -0.005(3) 0.008(2) 0.001(3)
C12 0.040(4) 0.075(4) 0.065(4) -0.009(4) 0.027(3) 0.003(3)
C13 0.055(4) 0.086(5) 0.049(4) -0.021(3) 0.027(3) -0.032(4)
C14 0.027(3) 0.022(3) 0.024(3) -0.001(2) 0.005(2) 0.004(2)
C15 0.044(4) 0.029(3) 0.029(3) -0.005(2) 0.017(3) -0.007(3)
C16 0.060(5) 0.060(4) 0.042(4) 0.008(3) 0.025(3) -0.009(4)
C17 0.073(5) 0.058(4) 0.028(3) 0.019(3) 0.014(3) -0.003(4)
C18 0.047(4) 0.043(3) 0.029(3) 0.000(3) 0.001(3) -0.002(3)
C19 0.043(4) 0.024(3) 0.025(3) -0.003(2) 0.008(2) 0.002(3)
C20 0.045(4) 0.037(3) 0.046(3) 0.001(3) 0.015(3) -0.006(3)
C21 0.041(4) 0.055(4) 0.074(4) -0.012(3) 0.006(3) -0.004(3)
C22 0.055(5) 0.072(5) 0.093(5) -0.006(4) 0.044(4) -0.003(4)
C23 0.028(3) 0.036(3) 0.030(3) -0.001(2) 0.001(2) -0.001(3)
C24 0.037(4) 0.048(4) 0.041(3) -0.001(3) 0.005(3) 0.002(3)
C25 0.034(4) 0.048(4) 0.051(3) -0.005(3) 0.004(3) -0.002(3)
C26 0.028(3) 0.024(3) 0.025(3) -0.004(2) 0.011(2) -0.003(2)
C27 0.031(3) 0.029(3) 0.050(3) 0.005(3) 0.008(3) -0.001(3)
C28 0.051(4) 0.035(3) 0.067(4) 0.023(3) 0.007(3) -0.007(3)
C29 0.049(4) 0.036(3) 0.053(3) -0.001(3) 0.021(3) -0.016(3)
C30 0.036(4) 0.036(3) 0.035(3) -0.008(2) 0.006(2) -0.011(3)
C31 0.031(3) 0.031(3) 0.043(3) 0.004(2) 0.002(2) -0.005(3)
C32 0.041(3) 0.018(2) 0.028(3) -0.006(2) 0.014(2) -0.005(2)
C33 0.055(4) 0.045(3) 0.025(3) -0.005(2) 0.006(3) 0.004(3)
C34 0.082(5) 0.054(4) 0.030(3) -0.007(3) 0.027(3) 0.003(4)
C35 0.079(5) 0.042(3) 0.043(3) -0.014(3) 0.042(3) -0.013(3)
C36 0.055(4) 0.041(3) 0.063(4) -0.020(3) 0.041(3) -0.012(3)
C37 0.036(4) 0.043(3) 0.038(3) -0.012(3) 0.017(3) -0.006(3)
C38 0.023(3) 0.025(3) 0.020(2) 0.000(2) 0.007(2) 0.001(2)
C39 0.032(3) 0.015(2) 0.015(2) 0.0017(19) 0.007(2) 0.001(2)
C40 0.037(3) 0.017(2) 0.024(3) 0.002(2) 0.011(2) 0.003(2)
C41 0.052(4) 0.031(3) 0.029(3) 0.000(2) 0.025(3) 0.002(3)
C42 0.056(4) 0.036(3) 0.019(3) 0.003(2) 0.012(3) -0.001(3)
C43 0.040(4) 0.034(3) 0.023(3) -0.001(2) 0.001(2) -0.005(3)
C44 0.037(3) 0.017(3) 0.023(3) 0.001(2) 0.009(2) -0.002(2)
C45 0.030(3) 0.036(3) 0.033(3) 0.006(2) 0.019(2) 0.008(3)
C46 0.040(4) 0.060(4) 0.057(4) 0.002(3) 0.023(3) 0.016(3)
C47 0.031(3) 0.049(4) 0.044(3) 0.007(3) 0.009(3) -0.005(3)
C48 0.027(3) 0.033(3) 0.027(3) 0.004(2) 0.007(2) 0.001(2)
C49 0.035(4) 0.051(4) 0.045(3) -0.003(3) 0.005(3) -0.006(3)
C50 0.049(4) 0.039(3) 0.051(3) 0.001(3) 0.023(3) 0.004(3)
C51 0.032(3) 0.017(2) 0.020(2) -0.003(2) 0.005(2) -0.008(2)
C52 0.031(3) 0.033(3) 0.022(3) -0.004(2) 0.011(2) -0.010(2)
C53 0.043(4) 0.052(4) 0.026(3) 0.003(3) 0.015(3) -0.003(3)
C54 0.048(4) 0.057(4) 0.021(3) 0.012(3) 0.008(3) 0.003(3)
C55 0.032(3) 0.038(3) 0.029(3) 0.003(2) -0.003(2) 0.001(3)
C56 0.032(3) 0.018(2) 0.021(3) 0.002(2) 0.005(2) -0.004(2)
C57 0.031(3) 0.051(3) 0.023(3) -0.002(2) 0.010(2) -0.004(3)
C58 0.048(4) 0.060(4) 0.042(3) -0.009(3) 0.023(3) -0.013(3)
C59 0.054(4) 0.044(3) 0.041(3) 0.003(3) 0.022(3) 0.006(3)
C60 0.030(3) 0.031(3) 0.024(3) 0.003(2) 0.004(2) 0.004(2)
C61 0.038(4) 0.040(3) 0.056(4) 0.001(3) 0.019(3) -0.006(3)
C62 0.043(4) 0.046(3) 0.044(3) 0.000(3) 0.011(3) 0.014(3)
C63 0.042(3) 0.022(3) 0.022(3) -0.006(2) 0.014(2) -0.002(2)
C64 0.074(5) 0.050(4) 0.036(3) -0.006(3) 0.013(3) 0.026(3)
C65 0.079(5) 0.063(4) 0.061(4) -0.007(3) 0.026(4) 0.032(4)
C66 0.099(6) 0.050(4) 0.056(4) -0.019(3) 0.039(4) -0.001(4)
C67 0.074(5) 0.053(4) 0.036(3) -0.020(3) 0.024(3) -0.009(4)
C68 0.053(4) 0.040(3) 0.029(3) -0.011(2) 0.013(3) -0.003(3)
C69 0.034(3) 0.023(3) 0.019(2) -0.001(2) 0.006(2) -0.004(2)
C70 0.031(3) 0.046(3) 0.037(3) 0.012(3) 0.002(2) 0.001(3)
C71 0.034(4) 0.042(3) 0.054(4) 0.004(3) 0.018(3) -0.008(3)
C72 0.041(4) 0.037(3) 0.045(3) 0.001(3) 0.016(3) -0.012(3)
C73 0.046(4) 0.043(3) 0.051(4) 0.028(3) 0.000(3) -0.012(3)
C74 0.035(4) 0.036(3) 0.044(3) 0.013(3) 0.002(3) -0.006(3)
C75 0.042(4) 0.026(3) 0.018(3) -0.003(2) 0.007(2) 0.008(3)
C76 0.042(4) 0.039(3) 0.026(3) 0.005(2) 0.009(3) 0.012(3)
C77 0.032(4) 0.065(4) 0.031(3) -0.009(3) 0.002(3) 0.008(3)
C78 0.059(5) 0.061(4) 0.020(3) -0.003(3) -0.002(3) 0.033(4)
C79 0.084(5) 0.032(3) 0.021(3) 0.002(3) 0.003(3) 0.019(3)
C80 0.048(4) 0.028(3) 0.029(3) -0.004(2) 0.004(3) -0.004(3)
C81 0.029(3) 0.027(3) 0.046(3) -0.010(3) -0.002(3) 0.011(3)
C82 0.044(4) 0.034(3) 0.063(4) -0.001(3) -0.018(4) 0.010(3)
C83 0.080(5) 0.062(4) 0.070(4) -0.001(3) -0.007(4) 0.009(4)
C84 0.060(4) 0.055(4) 0.091(5) -0.029(4) -0.019(4) 0.021(4)
C85 0.056(4) 0.073(4) 0.096(5) -0.043(4) 0.017(4) -0.003(4)
C86 0.042(4) 0.054(4) 0.068(4) -0.026(3) 0.003(3) 0.008(3)

loop_
_atom_type_symbol
_atom_type_description
_atom_type_scat_dispersion_real
_atom_type_scat_dispersion_imag
_atom_type_scat_source
C C 0.0033 0.0016 'International Tables Vol C Tables 4.2.6.8 and 6.1.1.4'
H H 0.0000 0.0000 'International Tables Vol C Tables 4.2.6.8 and 6.1.1.4'
N N 0.0061 0.0033 'International Tables Vol C Tables 4.2.6.8 and 6.1.1.4'
O O 0.0106 0.0060 'International Tables Vol C Tables 4.2.6.8 and 6.1.1.4'
F F 0.0171 0.0103 'International Tables Vol C Tables 4.2.6.8 and 6.1.1.4'
In In -0.7276 1.3100 'International Tables Vol C Tables 4.2.6.8 and 6.1.1.4'
Pt Pt -1.7033 8.3905 'International Tables Vol C Tables 4.2.6.8 and 6.1.1.4'

loop_
_geom_angle_atom_site_label_1
_geom_angle_atom_site_label_2
_geom_angle_atom_site_label_3
_geom_angle
_geom_angle_site_symmetry_1
_geom_angle_site_symmetry_3
C75 Pt1 C81 175.5(2) . .
C75 Pt1 In1 90.04(12) . .
C81 Pt1 In1 87.27(13) . .
C75 Pt1 In2 94.99(13) . .
C81 Pt1 In2 88.21(13) . .
In1 Pt1 In2 170.185(13) . .
N1 In1 N2 61.36(13) . .
N1 In1 Pt1 147.90(9) . .
N2 In1 Pt1 150.71(9) . .
N5 In2 N4 61.07(12) . .
N5 In2 Pt1 138.08(9) . .
N4 In2 Pt1 160.68(9) . .
C87 O1 C87 180.0(8) . 3_556
C87 O1 C87A 55.2(7) . .
C87 O1 C87A 124.8(7) 3_556 .
C87 O1 C87A 124.8(7) . 3_556
C87 O1 C87A 55.2(7) 3_556 3_556
C87A O1 C87A 180.000(3) . 3_556
C1 N1 C2 128.9(4) . .
C1 N1 In1 94.5(3) . .
C2 N1 In1 124.6(3) . .
C1 N2 C14 128.2(4) . .
C1 N2 In1 94.0(3) . .
C14 N2 In1 131.5(3) . .
C1 N3 C32 119.7(4) . .
C1 N3 C26 117.0(4) . .
C32 N3 C26 123.3(3) . .
C38 N4 C39 129.5(4) . .
C38 N4 In2 93.7(2) . .
C39 N4 In2 131.3(3) . .
C38 N5 C51 126.9(4) . .
C38 N5 In2 95.1(3) . .
C51 N5 In2 127.3(3) . .
C38 N6 C63 119.2(4) . .
C38 N6 C69 117.1(4) . .
C63 N6 C69 123.7(3) . .
N2 C1 N1 110.2(4) . .
N2 C1 N3 126.0(4) . .
N1 C1 N3 123.8(4) . .
C7 C2 C3 120.9(4) . .
C7 C2 N1 117.2(4) . .
C3 C2 N1 121.4(4) . .
C4 C3 C2 117.8(5) . .
C4 C3 C8 120.4(5) . .
C2 C3 C8 121.7(4) . .
C5 C4 C3 121.8(5) . .
C6 C5 C4 119.9(5) . .
C5 C6 C7 121.8(5) . .
C6 C7 C2 117.7(5) . .
C6 C7 C11 121.2(5) . .
C2 C7 C11 121.1(4) . .
C3 C8 C9 111.9(4) . .
C3 C8 C10 113.3(4) . .
C9 C8 C10 110.1(4) . .
C7 C11 C12 111.3(4) . .
C7 C11 C13 112.6(5) . .
C12 C11 C13 110.5(5) . .
C15 C14 C19 122.0(4) . .
C15 C14 N2 117.0(4) . .
C19 C14 N2 120.8(4) . .
C16 C15 C14 117.7(5) . .
C16 C15 C20 120.8(5) . .
C14 C15 C20 121.5(4) . .
C17 C16 C15 120.7(5) . .
C18 C17 C16 121.4(5) . .
C17 C18 C19 120.9(5) . .
C18 C19 C14 117.3(5) . .
C18 C19 C23 121.2(5) . .
C14 C19 C23 121.4(4) . .
C22 C20 C21 110.9(5) . .
C22 C20 C15 114.5(5) . .
C21 C20 C15 108.5(5) . .
C19 C23 C25 113.1(4) . .
C19 C23 C24 110.1(4) . .
C25 C23 C24 110.2(4) . .
N3 C26 C27 116.1(4) . .
N3 C26 C31 114.2(4) . .
C27 C26 C31 109.9(4) . .
C26 C27 C28 110.1(4) . .
C29 C28 C27 111.5(4) . .
C30 C29 C28 111.3(4) . .
C29 C30 C31 112.3(4) . .
C30 C31 C26 109.9(4) . .
N3 C32 C33 114.3(4) . .
N3 C32 C37 114.4(4) . .
C33 C32 C37 109.7(4) . .
C34 C33 C32 110.4(5) . .
C33 C34 C35 111.0(5) . .
C36 C35 C34 110.3(4) . .
C35 C36 C37 111.4(5) . .
C36 C37 C32 110.9(4) . .
N4 C38 N5 110.0(4) . .
N4 C38 N6 126.2(4) . .
N5 C38 N6 123.7(4) . .
C44 C39 C40 121.0(4) . .
C44 C39 N4 121.5(4) . .
C40 C39 N4 116.9(4) . .
C41 C40 C39 118.2(4) . .
C41 C40 C45 121.0(5) . .
C39 C40 C45 120.8(4) . .
C40 C41 C42 121.4(5) . .
C43 C42 C41 119.0(4) . .
C42 C43 C44 121.9(5) . .
C43 C44 C39 118.4(5) . .
C43 C44 C48 119.8(4) . .
C39 C44 C48 121.8(4) . .
C40 C45 C46 114.1(4) . .
C40 C45 C47 110.2(4) . .
C46 C45 C47 110.2(4) . .
C44 C48 C49 114.6(4) . .
C44 C48 C50 109.3(4) . .
C49 C48 C50 109.6(4) . .
C52 C51 C56 120.5(4) . .
C52 C51 N5 117.8(4) . .
C56 C51 N5 121.4(4) . .
C53 C52 C51 118.3(5) . .
C53 C52 C57 119.9(4) . .
C51 C52 C57 121.6(4) . .
C54 C53 C52 121.7(5) . .
C53 C54 C55 120.3(5) . .
C54 C55 C56 121.1(5) . .
C55 C56 C51 118.1(4) . .
C55 C56 C60 119.0(4) . .
C51 C56 C60 122.6(4) . .
C52 C57 C58 112.8(4) . .
C52 C57 C59 110.3(4) . .
C58 C57 C59 110.5(4) . .
C56 C60 C62 114.0(4) . .
C56 C60 C61 110.1(4) . .
C62 C60 C61 109.6(4) . .
N6 C63 C64 115.1(4) . .
N6 C63 C68 114.9(4) . .
C64 C63 C68 109.1(4) . .
C63 C64 C65 109.7(4) . .
C66 C65 C64 111.9(6) . .
C65 C66 C67 109.5(5) . .
C66 C67 C68 111.9(5) . .
C67 C68 C63 108.9(4) . .
N6 C69 C70 114.0(4) . .
N6 C69 C74 114.9(4) . .
C70 C69 C74 110.8(4) . .
C69 C70 C71 110.2(4) . .
C72 C71 C70 111.1(5) . .
C71 C72 C73 111.6(4) . .
C72 C73 C74 111.0(4) . .
C73 C74 C69 108.8(4) . .
C80 C75 C76 112.3(5) . .
C80 C75 Pt1 122.0(4) . .
C76 C75 Pt1 125.6(4) . .
F1 C76 C75 119.5(4) . .
F1 C76 C77 116.0(5) . .
C75 C76 C77 124.5(5) . .
F2 C77 C78 120.1(5) . .
F2 C77 C76 119.8(5) . .
C78 C77 C76 120.1(6) . .
C79 C78 C77 117.6(5) . .
C78 C79 F3 120.2(5) . .
C78 C79 C80 120.7(5) . .
F3 C79 C80 119.1(6) . .
F4 C80 C75 118.8(5) . .
F4 C80 C79 116.4(5) . .
C75 C80 C79 124.8(6) . .
C86 C81 C82 114.8(6) . .
C86 C81 Pt1 121.3(5) . .
C82 C81 Pt1 123.9(5) . .
F5 C82 C81 120.2(5) . .
F5 C82 C83 117.2(7) . .
C81 C82 C83 122.5(7) . .
C84 C83 F6 121.4(7) . .
C84 C83 C82 120.4(8) . .
F6 C83 C82 118.2(8) . .
C85 C84 C83 118.7(7) . .
C84 C85 F7 122.4(8) . .
C84 C85 C86 121.0(8) . .
F7 C85 C86 116.6(8) . .
F8 C86 C81 119.9(6) . .
F8 C86 C85 117.6(7) . .
C81 C86 C85 122.5(7) . .
O1 C87 C88 114.8(11) . .
O1 C87A C88A 113.2(11) . .

loop_
_geom_bond_atom_site_label_1
_geom_bond_atom_site_label_2
_geom_bond_distance
_geom_bond_site_symmetry_2
Pt1 C75 2.070(5) .
Pt1 C81 2.075(5) .
Pt1 In1 2.5130(5) .
Pt1 In2 2.5221(5) .
In1 N1 2.175(3) .
In1 N2 2.189(3) .
In2 N5 2.178(3) .
In2 N4 2.207(3) .
F1 C76 1.363(5) .
F2 C77 1.351(6) .
F3 C79 1.352(6) .
F4 C80 1.374(6) .
F5 C82 1.347(7) .
F6 C83 1.351(8) .
F7 C85 1.357(8) .
F8 C86 1.359(7) .
O1 C87 1.336(11) .
O1 C87 1.336(11) 3_556
O1 C87A 1.338(11) .
O1 C87A 1.338(11) 3_556
N1 C1 1.360(5) .
N1 C2 1.427(5) .
N2 C1 1.356(5) .
N2 C14 1.427(5) .
N3 C1 1.364(5) .
N3 C32 1.486(5) .
N3 C26 1.488(5) .
N4 C38 1.361(5) .
N4 C39 1.422(5) .
N5 C38 1.358(5) .
N5 C51 1.430(5) .
N6 C38 1.368(5) .
N6 C63 1.493(5) .
N6 C69 1.499(6) .
C2 C7 1.417(6) .
C2 C3 1.417(6) .
C3 C4 1.386(6) .
C3 C8 1.516(6) .
C4 C5 1.382(7) .
C5 C6 1.366(7) .
C6 C7 1.396(6) .
C7 C11 1.515(7) .
C8 C9 1.526(6) .
C8 C10 1.529(6) .
C11 C12 1.530(7) .
C11 C13 1.533(7) .
C14 C15 1.405(6) .
C14 C19 1.416(6) .
C15 C16 1.394(7) .
C15 C20 1.523(7) .
C16 C17 1.373(8) .
C17 C18 1.372(7) .
C18 C19 1.395(6) .
C19 C23 1.515(7) .
C20 C22 1.518(7) .
C20 C21 1.520(7) .
C23 C25 1.521(6) .
C23 C24 1.530(6) .
C26 C27 1.516(6) .
C26 C31 1.541(6) .
C27 C28 1.527(7) .
C28 C29 1.522(7) .
C29 C30 1.507(7) .
C30 C31 1.520(6) .
C32 C33 1.532(6) .
C32 C37 1.532(6) .
C33 C34 1.515(7) .
C34 C35 1.531(7) .
C35 C36 1.504(7) .
C36 C37 1.525(7) .
C39 C44 1.399(6) .
C39 C40 1.411(6) .
C40 C41 1.392(6) .
C40 C45 1.517(6) .
C41 C42 1.399(7) .
C42 C43 1.374(7) .
C43 C44 1.397(6) .
C44 C48 1.517(6) .
C45 C46 1.526(6) .
C45 C47 1.532(7) .
C48 C49 1.526(6) .
C48 C50 1.550(6) .
C51 C52 1.408(6) .
C51 C56 1.411(6) .
C52 C53 1.384(6) .
C52 C57 1.522(7) .
C53 C54 1.359(7) .
C54 C55 1.378(7) .
C55 C56 1.391(6) .
C56 C60 1.519(6) .
C57 C58 1.531(7) .
C57 C59 1.533(7) .
C60 C62 1.532(6) .
C60 C61 1.535(6) .
C63 C64 1.521(6) .
C63 C68 1.532(6) .
C64 C65 1.530(7) .
C65 C66 1.512(8) .
C66 C67 1.520(8) .
C67 C68 1.521(7) .
C69 C70 1.514(6) .
C69 C74 1.537(6) .
C70 C71 1.524(7) .
C71 C72 1.503(7) .
C72 C73 1.515(7) .
C73 C74 1.528(7) .
C75 C80 1.380(6) .
C75 C76 1.378(7) .
C76 C77 1.389(7) .
C77 C78 1.375(8) .
C78 C79 1.347(8) .
C79 C80 1.384(7) .
C81 C86 1.366(8) .
C81 C82 1.378(8) .
C82 C83 1.404(9) .
C83 C84 1.348(10) .
C84 C85 1.333(10) .
C85 C86 1.408(9) .
C87 C88 1.490(13) .
C87A C88A 1.508(14) .
